data_7111764
loop_
_publ_author_name
'Krause, Martin R.'
'Goddard, Richard'
'Kubik, Stefan'

_publ_section_title
;
 Formation of a cyclic tetrapeptide mimic by thermal azide--alkyne
 1,3-dipolar cycloaddition
;
_journal_issue 29
_journal_name_full 'Chemical Communications'
_journal_page_first 5307
_journal_page_last 5309
_journal_paper_doi 10.1039/c0cc01154a
_journal_volume 46
_journal_year 2010
_chemical_absolute_configuration rm
_chemical_compound_source 'sublimation at 260 degs C'
_chemical_formula_moiety 'C22 H22 N6 O4'
_chemical_formula_sum 'C22 H22 N6 O4'
_chemical_formula_weight 434.46
_chemical_melting_point ?
_chemical_name_common cylo-bis((L)-prolyl-alpha-6-amino-2-picolinyl)
_chemical_name_systematic
;
cylo-bis[(L)-prolyl-alpha-6-amino-2-picolinyl]
;
_space_group_IT_number 19
_symmetry_cell_setting orthorhombic
_symmetry_Int_Tables_number 19
_symmetry_space_group_name_Hall 'P 2ac 2ab'
_symmetry_space_group_name_H-M 'P 21 21 21'
_atom_sites_solution_hydrogens geom
_atom_sites_solution_primary direct
_atom_sites_solution_secondary difmap
_audit_block_code KUB-POHL-Tetr-Pept
_audit_creation_date 2010-04-13
_cell_angle_alpha 90.00
_cell_angle_beta 90.00
_cell_angle_gamma 90.00
_cell_formula_units_Z 4
_cell_length_a 9.138(4)
_cell_length_b 11.325(5)
_cell_length_c 19.715(8)
_cell_measurement_reflns_used 1005
_cell_measurement_temperature 293
_cell_measurement_theta_max 32.156
_cell_measurement_theta_min 2.918
_cell_volume 2040.3(15)
_computing_cell_refinement 'SAINT V6.45a (Bruker AXS, 2000)'
_computing_data_collection 'SMART V5.631 (Bruker AXS, 2000)'
_computing_data_reduction 'SAINT V6.45a (Bruker AXS, 2000)'
_computing_molecular_graphics 'DIAMOND (Crystal Impact GbR, 2005)'
_computing_structure_refinement 'SHELXL-97 (Sheldrick, 1997)'
_computing_structure_solution 'SHELXS-97 (Sheldrick, 1990)'
_diffrn_ambient_temperature 294
_diffrn_measured_fraction_theta_full 0.977
_diffrn_measured_fraction_theta_max 0.977
_diffrn_measurement_device_type 'Bruker AXS APEX1'
_diffrn_measurement_method 'CCD \f- and \w-scans'
_diffrn_radiation_monochromator Si-111
_diffrn_radiation_source 'SCD beamline, ANKA, Karlsruhe'
_diffrn_radiation_type synchrotron
_diffrn_radiation_wavelength 1.0
_diffrn_reflns_av_R_equivalents 0.0867
_diffrn_reflns_av_sigmaI/netI 0.0731
_diffrn_reflns_limit_h_max 9
_diffrn_reflns_limit_h_min -9
_diffrn_reflns_limit_k_max 9
_diffrn_reflns_limit_k_min -12
_diffrn_reflns_limit_l_max 21
_diffrn_reflns_limit_l_min -20
_diffrn_reflns_number 19076
_diffrn_reflns_theta_full 33.85
_diffrn_reflns_theta_max 33.85
_diffrn_reflns_theta_min 2.91
_diffrn_standards_decay_% 0.0
_diffrn_standards_number 0
_exptl_absorpt_coefficient_mu 0.832
_exptl_absorpt_correction_T_max 1.0
_exptl_absorpt_correction_T_min 0.632224
_exptl_absorpt_correction_type multi-scan
_exptl_absorpt_process_details 'SADABS, Bruker AXS (2004)'
_exptl_crystal_colour colourless
_exptl_crystal_density_diffrn 1.414
_exptl_crystal_density_meas ?
_exptl_crystal_density_method none
_exptl_crystal_description needle
_exptl_crystal_F_000 912
_exptl_crystal_size_max 0.550
_exptl_crystal_size_mid 0.005
_exptl_crystal_size_min 0.005
_refine_diff_density_max 0.270
_refine_diff_density_min -0.209
_refine_diff_density_rms 0.047
_refine_ls_abs_structure_details 'Flack, H. D. (1983). Acta Cryst. A39, 876-881'
_refine_ls_abs_structure_Flack 0.3(4)
_refine_ls_extinction_method none
_refine_ls_goodness_of_fit_ref 1.035
_refine_ls_hydrogen_treatment constr
_refine_ls_matrix_type full
_refine_ls_number_parameters 298
_refine_ls_number_reflns 2848
_refine_ls_number_restraints 0
_refine_ls_restrained_S_all 1.035
_refine_ls_R_factor_all 0.0535
_refine_ls_R_factor_gt 0.0496
_refine_ls_shift/su_max 0.000
_refine_ls_shift/su_mean 0.000
_refine_ls_structure_factor_coef Fsqd
_refine_ls_weighting_details 'calc w=1/[\s^2^(Fo^2^)+(0.0619P)^2^+0.7217P] where P=(Fo^2^+2Fc^2^)/3'
_refine_ls_weighting_scheme calc
_refine_ls_wR_factor_gt 0.1297
_refine_ls_wR_factor_ref 0.1342
_reflns_number_gt 2661
_reflns_number_total 2848
_reflns_threshold_expression I>2\s(I)
_cod_data_source_file C0CC01154Asup1.cif
_cod_data_source_block 10
_cod_depositor_comments
;
The following automatic conversions were performed:

'_chemical_melting_point' value 'none' was changed to '?' - the value
is undefined or not given.

Automatic conversion script
Id: cif_fix_values 1891 2012-01-12 08:04:46Z andrius 

The following automatic conversions were performed:

'_exptl_crystal_density_meas' value 'none' was changed to '?' - the
value is perceived as not measured.

Automatic conversion script
Id: cif_fix_values 3008 2015-01-20 13:52:24Z robertas 
;
_cod_original_cell_volume 2040.3(14)
_cod_database_code 7111764

loop_
_symmetry_equiv_pos_as_xyz
'x, y, z'
'-x+1/2, -y, z+1/2'
'-x, y+1/2, -z+1/2'
'x+1/2, -y+1/2, -z'

loop_
_atom_site_label
_atom_site_type_symbol
_atom_site_fract_x
_atom_site_fract_y
_atom_site_fract_z
_atom_site_U_iso_or_equiv
_atom_site_adp_type
_atom_site_occupancy
_atom_site_symmetry_multiplicity
_atom_site_calc_flag
_atom_site_refinement_flags
_atom_site_disorder_assembly
_atom_site_disorder_group
C1 C 0.7612(4) 0.2363(3) 0.79575(15) 0.0436(7) Uani 1 1 d . . .
C2 C 0.8912(3) 0.1576(3) 0.78153(17) 0.0495(9) Uani 1 1 d . B .
H2 H 0.9549 0.1529 0.8214 0.059 Uiso 1 1 calc R . .
C3 C 0.9756(5) 0.2051(4) 0.72059(19) 0.0707(12) Uani 1 1 d . . .
H3A H 0.9145 0.2590 0.6949 0.085 Uiso 1 1 calc R A 1
H3B H 1.0617 0.2476 0.7358 0.085 Uiso 1 1 calc R A 1
C4A C 1.0196(11) 0.1032(9) 0.6772(5) 0.069(2) Uani 0.50 1 d P B 1
H4A H 1.1135 0.0716 0.6911 0.083 Uiso 0.50 1 calc PR B 1
H4B H 1.0245 0.1257 0.6298 0.083 Uiso 0.50 1 calc PR B 1
C4B C 0.9274(13) 0.1380(9) 0.6647(4) 0.071(2) Uani 0.50 1 d P B 2
H4C H 1.0023 0.1363 0.6299 0.085 Uiso 0.50 1 calc PR B 2
H4D H 0.8395 0.1727 0.6456 0.085 Uiso 0.50 1 calc PR B 2
C5 C 0.8961(5) 0.0142(4) 0.68976(19) 0.0664(11) Uani 1 1 d . . .
H5A H 0.8168 0.0257 0.6577 0.080 Uiso 1 1 calc R C 1
H5B H 0.9319 -0.0661 0.6857 0.080 Uiso 1 1 calc R C 1
C6 C 0.7640(4) -0.0435(3) 0.79093(17) 0.0504(8) Uani 1 1 d . . .
C7 C 0.7145(4) -0.0298(3) 0.86311(17) 0.0460(8) Uani 1 1 d . B .
C8 C 0.6201(5) -0.1125(3) 0.8898(2) 0.0648(11) Uani 1 1 d . . .
H8 H 0.5916 -0.1773 0.8640 0.078 Uiso 1 1 calc R B .
C9 C 0.5681(5) -0.0988(4) 0.9548(2) 0.0758(12) Uani 1 1 d . B .
H9 H 0.5042 -0.1540 0.9732 0.091 Uiso 1 1 calc R . .
C10 C 0.6117(4) -0.0025(3) 0.99202(19) 0.0599(10) Uani 1 1 d . . .
H10 H 0.5769 0.0100 1.0358 0.072 Uiso 1 1 calc R B .
C11 C 0.7094(3) 0.0752(3) 0.96213(16) 0.0424(7) Uani 1 1 d . B .
C12 C 0.6897(3) 0.2514(3) 1.03645(14) 0.0398(7) Uani 1 1 d . B .
C13 C 0.7858(3) 0.3466(3) 1.06618(15) 0.0410(7) Uani 1 1 d . . .
H13 H 0.8688 0.3617 1.0359 0.049 Uiso 1 1 calc R . .
C14 C 0.8414(6) 0.3054(4) 1.13486(19) 0.0783(13) Uani 1 1 d . . .
H14A H 0.7824 0.2398 1.1508 0.094 Uiso 1 1 calc R . .
H14B H 0.9419 0.2786 1.1308 0.094 Uiso 1 1 calc R . .
C15 C 0.8336(7) 0.3985(5) 1.1809(2) 0.104(2) Uani 1 1 d . . .
H15A H 0.9301 0.4321 1.1877 0.124 Uiso 1 1 calc R . .
H15B H 0.7980 0.3700 1.2243 0.124 Uiso 1 1 calc R . .
C16 C 0.7312(4) 0.4912(3) 1.15352(16) 0.0536(9) Uani 1 1 d . . .
H16A H 0.6387 0.4903 1.1776 0.064 Uiso 1 1 calc R . .
H16B H 0.7741 0.5693 1.1573 0.064 Uiso 1 1 calc R . .
C17 C 0.6371(4) 0.5324(3) 1.04040(17) 0.0490(8) Uani 1 1 d . . .
C18 C 0.6186(3) 0.5052(3) 0.96619(16) 0.0428(8) Uani 1 1 d . . .
C19 C 0.5124(4) 0.5638(3) 0.92979(18) 0.0516(9) Uani 1 1 d . . .
H19 H 0.4535 0.6199 0.9508 0.062 Uiso 1 1 calc R . .
C20 C 0.4944(4) 0.5387(3) 0.86225(18) 0.0568(9) Uani 1 1 d . . .
H20 H 0.4243 0.5787 0.8369 0.068 Uiso 1 1 calc R . .
C21 C 0.5804(4) 0.4542(3) 0.83220(16) 0.0483(8) Uani 1 1 d . . .
H21 H 0.5673 0.4332 0.7870 0.058 Uiso 1 1 calc R . .
C22 C 0.6879(3) 0.4010(3) 0.87170(15) 0.0396(7) Uani 1 1 d . . .
N1 N 0.7870(3) 0.3175(2) 0.84612(13) 0.0452(7) Uani 1 1 d . . .
H1 H 0.8729 0.3171 0.8639 0.054 Uiso 1 1 calc R . .
N2 N 0.8473(3) 0.0385(3) 0.75926(13) 0.0508(7) Uani 1 1 d . B .
N3 N 0.7603(3) 0.0633(2) 0.89986(13) 0.0406(6) Uani 1 1 d . . .
N4 N 0.7657(3) 0.1740(2) 0.99716(12) 0.0412(6) Uani 1 1 d . . .
H4 H 0.8581 0.1867 0.9932 0.049 Uiso 1 1 calc R B .
N5 N 0.7110(3) 0.4580(2) 1.08176(12) 0.0429(6) Uani 1 1 d . . .
N6 N 0.7075(3) 0.4257(2) 0.93737(12) 0.0432(6) Uani 1 1 d . . .
O1 O 0.6490(3) 0.2330(2) 0.76298(13) 0.0665(7) Uani 1 1 d . . .
O2 O 0.7271(3) -0.1338(2) 0.76076(13) 0.0686(7) Uani 1 1 d . B .
O3 O 0.5597(2) 0.2394(2) 1.04985(11) 0.0527(6) Uani 1 1 d . . .
O4 O 0.5817(4) 0.6226(2) 1.06330(14) 0.0764(9) Uani 1 1 d . . .

loop_
_atom_site_aniso_label
_atom_site_aniso_U_11
_atom_site_aniso_U_22
_atom_site_aniso_U_33
_atom_site_aniso_U_23
_atom_site_aniso_U_13
_atom_site_aniso_U_12
C1 0.0478(18) 0.0461(19) 0.0369(16) -0.0040(14) 0.0018(15) -0.0110(16)
C2 0.0455(18) 0.050(2) 0.0527(19) -0.0132(16) 0.0058(15) -0.0051(16)
C3 0.065(2) 0.086(3) 0.061(2) -0.013(2) 0.0192(19) -0.015(2)
C4A 0.057(5) 0.088(7) 0.063(5) -0.015(5) 0.009(4) 0.008(5)
C4B 0.074(6) 0.085(7) 0.054(5) -0.017(5) 0.017(5) -0.010(6)
C5 0.080(3) 0.067(3) 0.052(2) -0.0140(19) 0.0069(18) 0.004(2)
C6 0.0470(18) 0.045(2) 0.0591(19) -0.0181(17) -0.0084(16) 0.0016(17)
C7 0.0439(18) 0.0350(18) 0.0590(19) -0.0098(16) -0.0077(15) 0.0029(16)
C8 0.083(3) 0.038(2) 0.073(3) -0.0122(19) 0.003(2) -0.014(2)
C9 0.105(3) 0.049(2) 0.073(3) -0.005(2) 0.017(2) -0.032(2)
C10 0.084(3) 0.040(2) 0.055(2) -0.0024(17) 0.0058(19) -0.012(2)
C11 0.0485(17) 0.0339(16) 0.0448(17) -0.0022(14) -0.0053(14) 0.0057(15)
C12 0.0441(18) 0.0370(17) 0.0382(15) 0.0026(14) -0.0012(13) 0.0071(15)
C13 0.0398(16) 0.0411(18) 0.0422(16) -0.0054(14) -0.0048(13) 0.0035(15)
C14 0.112(3) 0.065(3) 0.057(2) -0.013(2) -0.034(2) 0.029(3)
C15 0.165(5) 0.099(4) 0.047(2) -0.012(2) -0.017(3) 0.052(4)
C16 0.067(2) 0.051(2) 0.0420(17) -0.0082(15) 0.0008(16) 0.0032(18)
C17 0.0585(19) 0.0339(18) 0.0546(19) -0.0057(16) 0.0064(16) 0.0105(17)
C18 0.0529(18) 0.0252(15) 0.0504(18) -0.0014(14) 0.0059(15) 0.0012(15)
C19 0.056(2) 0.0359(18) 0.063(2) 0.0028(16) 0.0006(17) 0.0106(17)
C20 0.057(2) 0.048(2) 0.066(2) 0.0096(18) -0.0083(17) 0.0059(18)
C21 0.0558(19) 0.0434(19) 0.0456(18) 0.0039(15) -0.0061(15) -0.0046(17)
C22 0.0442(17) 0.0295(16) 0.0450(18) 0.0049(13) 0.0041(13) -0.0049(14)
N1 0.0440(14) 0.0434(15) 0.0482(15) -0.0057(13) 0.0003(12) -0.0004(13)
N2 0.0549(15) 0.0496(18) 0.0481(15) -0.0169(14) 0.0027(13) 0.0022(15)
N3 0.0388(13) 0.0330(14) 0.0499(15) -0.0039(12) -0.0033(12) 0.0035(11)
N4 0.0407(13) 0.0383(15) 0.0445(13) -0.0082(12) -0.0017(12) 0.0023(12)
N5 0.0520(15) 0.0368(14) 0.0398(14) -0.0090(12) -0.0004(11) 0.0049(14)
N6 0.0501(15) 0.0384(14) 0.0411(14) 0.0011(12) 0.0001(11) 0.0009(13)
O1 0.0577(15) 0.0735(18) 0.0684(16) -0.0235(14) -0.0123(13) 0.0072(14)
O2 0.0784(18) 0.0561(16) 0.0714(16) -0.0278(14) 0.0004(14) -0.0031(14)
O3 0.0432(13) 0.0534(14) 0.0615(14) -0.0082(12) 0.0065(11) -0.0036(11)
O4 0.110(2) 0.0525(16) 0.0668(16) -0.0132(13) -0.0066(15) 0.0304(17)

loop_
_atom_type_symbol
_atom_type_description
_atom_type_scat_dispersion_real
_atom_type_scat_dispersion_imag
_atom_type_scat_source
C C 0.0181 0.0091 'International Tables Vol C Tables 4.2.6.8 and 6.1.1.4'
H H 0.0000 0.0000 'International Tables Vol C Tables 4.2.6.8 and 6.1.1.4'
N N 0.0311 0.0180 'International Tables Vol C Tables 4.2.6.8 and 6.1.1.4'
O O 0.0492 0.0322 'International Tables Vol C Tables 4.2.6.8 and 6.1.1.4'

loop_
_geom_angle_atom_site_label_1
_geom_angle_atom_site_label_2
_geom_angle_atom_site_label_3
_geom_angle
_geom_angle_publ_flag
O1 C1 N1 123.4(3) y
O1 C1 C2 123.2(3) y
N1 C1 C2 113.2(3) y
N2 C2 C1 112.4(3) y
N2 C2 C3 103.0(3) y
C1 C2 C3 109.6(3) y
C4B C3 C2 105.5(5) y
C4A C3 C2 108.4(5) y
C3 C4A C5 102.6(6) y
C3 C4B C5 107.7(7) y
N2 C5 C4B 100.9(4) y
N2 C5 C4A 104.6(4) y
O2 C6 N2 120.1(3) y
O2 C6 C7 117.5(3) y
N2 C6 C7 122.4(3) y
N3 C7 C8 121.4(3) y
N3 C7 C6 119.9(3) y
C8 C7 C6 118.7(3) y
C9 C8 C7 119.7(3) y
C10 C9 C8 119.2(4) y
C9 C10 C11 117.6(3) y
N3 C11 C10 123.9(3) y
N3 C11 N4 114.0(3) y
C10 C11 N4 122.0(3) y
O3 C12 N4 123.2(3) y
O3 C12 C13 124.0(3) y
N4 C12 C13 112.6(3) y
N5 C13 C12 115.1(2) y
N5 C13 C14 103.5(3) y
C12 C13 C14 108.7(3) y
C15 C14 C13 109.3(3) y
C14 C15 C16 109.0(3) y
N5 C16 C15 104.1(3) y
O4 C17 N5 120.2(3) y
O4 C17 C18 118.8(3) y
N5 C17 C18 121.0(3) y
N6 C18 C19 122.0(3) y
N6 C18 C17 118.8(3) y
C19 C18 C17 119.1(3) y
C20 C19 C18 119.3(3) y
C19 C20 C21 119.7(3) y
C20 C21 C22 117.7(3) y
N6 C22 C21 123.1(3) y
N6 C22 N1 113.7(3) y
C21 C22 N1 123.1(3) y
C1 N1 C22 126.9(3) y
C6 N2 C5 118.3(3) y
C6 N2 C2 130.0(3) y
C5 N2 C2 111.5(3) y
C11 N3 C7 118.1(3) y
C12 N4 C11 127.1(3) y
C17 N5 C13 129.9(2) y
C17 N5 C16 118.8(3) y
C13 N5 C16 111.2(3) y
C22 N6 C18 118.1(3) y

loop_
_geom_bond_atom_site_label_1
_geom_bond_atom_site_label_2
_geom_bond_distance
_geom_bond_publ_flag
C1 O1 1.213(4) y
C1 N1 1.374(4) y
C1 C2 1.511(5) y
C2 N2 1.475(4) y
C2 C3 1.526(5) y
C3 C4B 1.408(10) y
C3 C4A 1.491(10) y
C4A C5 1.533(10) y
C4B C5 1.514(10) y
C5 N2 1.467(5) y
C6 O2 1.230(4) y
C6 N2 1.353(4) y
C6 C7 1.501(5) y
C7 N3 1.346(4) y
C7 C8 1.379(5) y
C8 C9 1.374(6) y
C9 C10 1.374(5) y
C10 C11 1.385(5) y
C11 N3 1.319(4) y
C11 N4 1.413(4) y
C12 O3 1.225(4) y
C12 N4 1.360(4) y
C12 C13 1.509(4) y
C13 N5 1.467(4) y
C13 C14 1.520(5) y
C14 C15 1.393(6) y
C15 C16 1.507(6) y
C16 N5 1.476(4) y
C17 O4 1.227(4) y
C17 N5 1.353(4) y
C17 C18 1.505(5) y
C18 N6 1.339(4) y
C18 C19 1.378(5) y
C19 C20 1.371(5) y
C20 C21 1.373(5) y
C21 C22 1.390(5) y
C22 N6 1.337(4) y
C22 N1 1.403(4) y
